data_7251620
loop_
_publ_author_name
'Kuz'mina, Lyudmila G.'
'Vedernikov, Artem I.'
'Sazonov, Sergey K.'
'Aleksandrova, Nadezhda A.'
'Alfimov, Michael V.'
'Gromov, Sergey P.'

_publ_section_title
;
 Study of the influence of anion nature on crystal packing features and
 feasibility of [2 + 2] photocycloaddition reaction in protonated forms of
 dimethoxystyrylheterocycles
;
_journal_issue 16
_journal_name_full CrystEngComm
_journal_page_first 2560
_journal_page_last 2577
_journal_paper_doi 10.1039/D5CE01173F
_journal_volume 28
_journal_year 2026
_chemical_formula_moiety '2(C15 H16 N O2), 2 Cl, 2(H2 O)'
_chemical_formula_sum 'C15 H18 Cl N O3'
_chemical_formula_weight 295.75
_chemical_name_systematic '4-[(E)-2-(3,4-dimethoxyphenyl)vinyl]pyridinium chloride, water solvate'
_space_group_crystal_system orthorhombic
_space_group_IT_number 19
_space_group_name_Hall 'P 2ac 2ab'
_space_group_name_H-M_alt 'P 21 21 21'
_atom_sites_solution_hydrogens mixed
_audit_creation_method SHELXL-2014/7
_audit_update_record
;
2025-10-10 deposited with the CCDC.	2026-02-16 downloaded from the CCDC.
;
_cell_angle_alpha 90
_cell_angle_beta 90
_cell_angle_gamma 90
_cell_formula_units_Z 8
_cell_length_a 7.9298(2)
_cell_length_b 8.3593(2)
_cell_length_c 43.8097(9)
_cell_measurement_reflns_used 8008
_cell_measurement_temperature 120(2)
_cell_measurement_theta_max 30.456
_cell_measurement_theta_min 2.481
_cell_volume 2904.04(12)
_computing_structure_refinement 'SHELXL-2014/7 (Sheldrick, 2014)'
_diffrn_ambient_temperature 120(2)
_diffrn_measured_fraction_theta_full 0.999
_diffrn_measured_fraction_theta_max 1.000
_diffrn_measurement_device_type 'Bruker SMART-6K'
_diffrn_measurement_method /W
_diffrn_radiation_type MoK\a
_diffrn_radiation_wavelength 0.71073
_diffrn_reflns_av_R_equivalents 0.0533
_diffrn_reflns_av_unetI/netI 0.0406
_diffrn_reflns_Laue_measured_fraction_full 0.999
_diffrn_reflns_Laue_measured_fraction_max 1.000
_diffrn_reflns_limit_h_max 10
_diffrn_reflns_limit_h_min -10
_diffrn_reflns_limit_k_max 11
_diffrn_reflns_limit_k_min -11
_diffrn_reflns_limit_l_max 57
_diffrn_reflns_limit_l_min -57
_diffrn_reflns_number 35853
_diffrn_reflns_point_group_measured_fraction_full 1.000
_diffrn_reflns_point_group_measured_fraction_max 1.000
_diffrn_reflns_theta_full 25.242
_diffrn_reflns_theta_max 27.996
_diffrn_reflns_theta_min 0.930
_diffrn_source 'fine-focus sealed tube'
_exptl_absorpt_coefficient_mu 0.270
_exptl_absorpt_correction_T_max 0.9866
_exptl_absorpt_correction_T_min 0.9187
_exptl_absorpt_correction_type multi-scan
_exptl_absorpt_process_details SADABS
_exptl_crystal_colour yellow
_exptl_crystal_density_diffrn 1.353
_exptl_crystal_description plate
_exptl_crystal_F_000 1248
_exptl_crystal_size_max 0.320
_exptl_crystal_size_mid 0.140
_exptl_crystal_size_min 0.060
_refine_diff_density_max 0.397
_refine_diff_density_min -0.412
_refine_diff_density_rms 0.064
_refine_ls_abs_structure_details
;
 Refined as an inversion twin.
;
_refine_ls_abs_structure_Flack 0.46(9)
_refine_ls_extinction_method none
_refine_ls_goodness_of_fit_ref 1.042
_refine_ls_hydrogen_treatment mixed
_refine_ls_matrix_type full
_refine_ls_number_parameters 390
_refine_ls_number_reflns 7013
_refine_ls_number_restraints 6
_refine_ls_restrained_S_all 1.042
_refine_ls_R_factor_all 0.0593
_refine_ls_R_factor_gt 0.0529
_refine_ls_shift/su_max 0.000
_refine_ls_shift/su_mean 0.000
_refine_ls_structure_factor_coef Fsqd
_refine_ls_weighting_details 'w=1/[\s^2^(Fo^2^)+(0.0100P)^2^+5.0000P] where P=(Fo^2^+2Fc^2^)/3'
_refine_ls_weighting_scheme calc
_refine_ls_wR_factor_gt 0.1022
_refine_ls_wR_factor_ref 0.1048
_reflns_Friedel_coverage 0.745
_reflns_Friedel_fraction_full 1.000
_reflns_Friedel_fraction_max 1.000
_reflns_number_gt 6427
_reflns_number_total 7013
_reflns_threshold_expression 'I > 2\s(I)'
_cod_data_source_file d5ce01173f2.cif
_cod_data_source_block cc
_cod_depositor_comments 'Adding full bibliography for 7251618--7251632.cif.'
_cod_database_code 7251620
_shelx_shelxl_version_number 2014/7
_shelx_space_group_comment
;
The symmetry employed for this shelxl refinement is uniquely defined
by the following loop, which should always be used as a source of
symmetry information in preference to the above space-group names.
They are only intended as comments.
;
_shelx_estimated_absorpt_t_min 0.919
_shelx_estimated_absorpt_t_max 0.984

loop_
_space_group_symop_operation_xyz
'x, y, z'
'-x+1/2, -y, z+1/2'
'-x, y+1/2, -z+1/2'
'x+1/2, -y+1/2, -z'

loop_
_atom_site_label
_atom_site_type_symbol
_atom_site_fract_x
_atom_site_fract_y
_atom_site_fract_z
_atom_site_U_iso_or_equiv
_atom_site_adp_type
_atom_site_occupancy
_atom_site_site_symmetry_order
_atom_site_calc_flag
_atom_site_refinement_flags_posn
_atom_site_refinement_flags_adp
_atom_site_refinement_flags_occupancy
_atom_site_disorder_assembly
_atom_site_disorder_group
Cl1 Cl 0.27470(13) 0.39640(12) 0.34047(2) 0.0261(2) Uani 1 1 d . . . . .
Cl2 Cl -0.21457(12) 0.41516(11) 0.26882(2) 0.02255(19) Uani 1 1 d . . . . .
O1W O 0.1700(4) 0.4881(6) 0.27558(8) 0.0437(10) Uani 1 1 d D . . . .
H1WA H 0.093(8) 0.412(8) 0.2724(18) 0.11(3) Uiso 1 1 d D . . . .
H1WB H 0.204(9) 0.447(9) 0.2936(11) 0.09(3) Uiso 1 1 d D . . . .
O2W O -0.3205(4) 0.4482(4) 0.34161(7) 0.0318(7) Uani 1 1 d D . . . .
H2WA H -0.304(7) 0.441(7) 0.3213(8) 0.054(17) Uiso 1 1 d D . . . .
H2WB H -0.433(4) 0.444(8) 0.3413(14) 0.07(2) Uiso 1 1 d D . . . .
O1 O 1.0945(4) 0.2277(3) 0.02582(6) 0.0210(6) Uani 1 1 d . . . . .
O2 O 1.0629(4) 0.0322(3) 0.07134(6) 0.0197(6) Uani 1 1 d . . . . .
N1 N 0.3812(4) 0.4506(4) 0.22811(7) 0.0204(7) Uani 1 1 d . . . . .
H1 H 0.313(7) 0.478(6) 0.2453(12) 0.050(16) Uiso 1 1 d . . . . .
C1 C 0.4198(5) 0.2970(5) 0.22238(9) 0.0206(8) Uani 1 1 d . . . . .
H1A H 0.3790 0.2154 0.2355 0.025 Uiso 1 1 calc R U . . .
C2 C 0.5178(5) 0.2566(5) 0.19767(9) 0.0200(8) Uani 1 1 d . . . . .
H2A H 0.5444 0.1476 0.1939 0.024 Uiso 1 1 calc R U . . .
C3 C 0.5785(5) 0.3764(5) 0.17804(8) 0.0174(7) Uani 1 1 d . . . . .
C4 C 0.5398(5) 0.5361(5) 0.18545(9) 0.0181(7) Uani 1 1 d . . . . .
H4A H 0.5820 0.6210 0.1732 0.022 Uiso 1 1 calc R U . . .
C5 C 0.4410(5) 0.5686(5) 0.21035(8) 0.0203(8) Uani 1 1 d . . . . .
H5A H 0.4144 0.6766 0.2151 0.024 Uiso 1 1 calc R U . . .
C6 C 0.6751(5) 0.3294(4) 0.15130(8) 0.0167(7) Uani 1 1 d . . . . .
H6A H 0.7011 0.2191 0.1492 0.020 Uiso 1 1 calc R U . . .
C7 C 0.7306(5) 0.4277(4) 0.12948(8) 0.0175(7) Uani 1 1 d . . . . .
H7A H 0.7040 0.5380 0.1314 0.021 Uiso 1 1 calc R U . . .
C8 C 0.8288(5) 0.3790(4) 0.10288(8) 0.0171(7) Uani 1 1 d . . . . .
C9 C 0.8496(5) 0.4831(4) 0.07840(8) 0.0185(7) Uani 1 1 d . . . . .
H9A H 0.8039 0.5880 0.0795 0.022 Uiso 1 1 calc R U . . .
C10 C 0.9366(5) 0.4360(5) 0.05214(8) 0.0199(8) Uani 1 1 d . . . . .
H10A H 0.9477 0.5081 0.0355 0.024 Uiso 1 1 calc R U . . .
C11 C 1.0063(5) 0.2854(5) 0.05032(8) 0.0177(8) Uani 1 1 d . . . . .
C12 C 0.9889(5) 0.1783(4) 0.07501(8) 0.0169(7) Uani 1 1 d . . . . .
C13 C 0.9006(5) 0.2246(4) 0.10085(8) 0.0168(7) Uani 1 1 d . . . . .
H13A H 0.8881 0.1519 0.1174 0.020 Uiso 1 1 calc R U . . .
C14 C 1.1061(6) 0.3307(5) -0.00055(9) 0.0239(9) Uani 1 1 d . . . . .
H14A H 1.1706 0.2767 -0.0166 0.036 Uiso 1 1 calc R U . . .
H14B H 1.1632 0.4303 0.0051 0.036 Uiso 1 1 calc R U . . .
H14C H 0.9926 0.3550 -0.0081 0.036 Uiso 1 1 calc R U . . .
C15 C 1.0283(5) -0.0845(5) 0.09445(8) 0.0240(8) Uani 1 1 d . . . . .
H15A H 1.0779 -0.1873 0.0885 0.036 Uiso 1 1 calc R U . . .
H15B H 0.9060 -0.0967 0.0968 0.036 Uiso 1 1 calc R U . . .
H15C H 1.0773 -0.0494 0.1139 0.036 Uiso 1 1 calc R U . . .
O3 O 0.6233(4) 0.7796(3) 0.00895(6) 0.0223(6) Uani 1 1 d . . . . .
O4 O 0.5778(4) 0.9475(3) 0.05806(6) 0.0227(6) Uani 1 1 d . . . . .
N2 N -0.0375(4) 0.3664(5) 0.20549(8) 0.0270(8) Uani 1 1 d . . . . .
H2 H -0.093(7) 0.328(6) 0.2203(12) 0.041(16) Uiso 1 1 d . . . . .
C1' C -0.0375(5) 0.5253(6) 0.20116(9) 0.0263(9) Uani 1 1 d . . . . .
H1'A H -0.0975 0.5932 0.2147 0.032 Uiso 1 1 calc R U . . .
C2' C 0.0488(5) 0.5889(5) 0.17718(9) 0.0234(8) Uani 1 1 d . . . . .
H2'A H 0.0478 0.7014 0.1741 0.028 Uiso 1 1 calc R U . . .
C3' C 0.1385(5) 0.4915(5) 0.15717(8) 0.0192(8) Uani 1 1 d . . . . .
C4' C 0.1345(5) 0.3260(5) 0.16242(9) 0.0209(8) Uani 1 1 d . . . . .
H4'A H 0.1940 0.2554 0.1493 0.025 Uiso 1 1 calc R U . . .
C5' C 0.0443(5) 0.2663(5) 0.18666(9) 0.0245(9) Uani 1 1 d . . . . .
H5'A H 0.0398 0.1542 0.1901 0.029 Uiso 1 1 calc R U . . .
C6' C 0.2326(5) 0.5667(5) 0.13221(8) 0.0200(7) Uani 1 1 d . . . . .
H6'A H 0.2509 0.6788 0.1334 0.024 Uiso 1 1 calc R U . . .
C7' C 0.2943(5) 0.4907(5) 0.10797(8) 0.0210(8) Uani 1 1 d . . . . .
H7'A H 0.2780 0.3782 0.1071 0.025 Uiso 1 1 calc R U . . .
C8' C 0.3841(5) 0.5641(5) 0.08287(8) 0.0190(7) Uani 1 1 d . . . . .
C9' C 0.4104(5) 0.4774(5) 0.05638(9) 0.0203(8) Uani 1 1 d . . . . .
H9'A H 0.3726 0.3698 0.0553 0.024 Uiso 1 1 calc R U . . .
C10' C 0.4912(5) 0.5451(5) 0.03142(8) 0.0183(8) Uani 1 1 d . . . . .
H10B H 0.5091 0.4832 0.0135 0.022 Uiso 1 1 calc R U . . .
C11' C 0.5459(5) 0.7029(5) 0.03246(8) 0.0177(7) Uani 1 1 d . . . . .
C12' C 0.5210(5) 0.7930(5) 0.05923(8) 0.0175(7) Uani 1 1 d . . . . .
C13' C 0.4413(5) 0.7246(5) 0.08403(8) 0.0182(7) Uani 1 1 d . . . . .
H13B H 0.4247 0.7858 0.1021 0.022 Uiso 1 1 calc R U . . .
C14' C 0.6297(6) 0.6940(5) -0.01950(9) 0.0244(9) Uani 1 1 d . . . . .
H14F H 0.6777 0.7631 -0.0353 0.037 Uiso 1 1 calc R U . . .
H14G H 0.5155 0.6618 -0.0254 0.037 Uiso 1 1 calc R U . . .
H14D H 0.7004 0.5986 -0.0171 0.037 Uiso 1 1 calc R U . . .
C15' C 0.5254(5) 1.0495(5) 0.08250(9) 0.0234(8) Uani 1 1 d . . . . .
H15G H 0.5643 1.1588 0.0786 0.035 Uiso 1 1 calc R U . . .
H15D H 0.5738 1.0109 0.1017 0.035 Uiso 1 1 calc R U . . .
H15E H 0.4021 1.0485 0.0839 0.035 Uiso 1 1 calc R U . . .

loop_
_atom_site_aniso_label
_atom_site_aniso_U_11
_atom_site_aniso_U_22
_atom_site_aniso_U_33
_atom_site_aniso_U_23
_atom_site_aniso_U_13
_atom_site_aniso_U_12
Cl1 0.0297(5) 0.0194(4) 0.0291(5) -0.0029(4) 0.0058(4) -0.0019(4)
Cl2 0.0230(4) 0.0237(4) 0.0210(4) -0.0002(4) 0.0044(4) -0.0047(4)
O1W 0.0259(17) 0.082(3) 0.0234(17) -0.0063(18) 0.0046(14) -0.0058(19)
O2W 0.0314(18) 0.0364(18) 0.0275(16) 0.0048(14) -0.0028(14) 0.0027(14)
O1 0.0275(15) 0.0192(13) 0.0161(12) 0.0001(11) 0.0050(11) 0.0004(12)
O2 0.0261(14) 0.0158(13) 0.0172(12) 0.0015(10) 0.0052(11) 0.0047(11)
N1 0.0159(15) 0.0296(18) 0.0156(15) -0.0037(13) -0.0012(12) 0.0019(14)
C1 0.0179(18) 0.025(2) 0.0192(18) 0.0032(15) 0.0006(15) -0.0015(16)
C2 0.0197(19) 0.0178(19) 0.0224(18) 0.0014(16) -0.0004(15) -0.0011(15)
C3 0.0142(17) 0.0188(18) 0.0191(17) -0.0008(14) -0.0022(14) 0.0006(14)
C4 0.0167(17) 0.0161(18) 0.0215(17) 0.0022(15) -0.0010(15) 0.0022(15)
C5 0.0186(18) 0.0185(19) 0.0238(18) -0.0055(15) -0.0039(15) 0.0037(16)
C6 0.0146(17) 0.0148(17) 0.0205(17) 0.0013(14) -0.0036(14) 0.0037(14)
C7 0.0145(16) 0.0178(17) 0.0204(16) -0.0043(14) -0.0032(14) 0.0032(15)
C8 0.0129(17) 0.0174(17) 0.0211(17) -0.0018(14) -0.0018(14) -0.0008(14)
C9 0.0185(18) 0.0148(17) 0.0221(18) -0.0008(14) -0.0014(15) 0.0034(15)
C10 0.0224(19) 0.0207(19) 0.0166(17) 0.0025(15) 0.0005(14) -0.0021(16)
C11 0.0157(18) 0.022(2) 0.0152(16) 0.0008(15) 0.0000(14) -0.0003(15)
C12 0.0160(18) 0.0140(17) 0.0207(18) -0.0002(14) -0.0020(14) -0.0002(14)
C13 0.0177(18) 0.0150(17) 0.0177(17) 0.0008(14) -0.0004(14) -0.0022(15)
C14 0.034(2) 0.022(2) 0.0156(17) 0.0011(15) 0.0054(17) -0.0011(18)
C15 0.035(2) 0.0163(19) 0.0212(18) 0.0038(15) 0.0070(16) 0.0075(18)
O3 0.0318(16) 0.0186(14) 0.0165(13) -0.0011(11) 0.0065(11) -0.0071(12)
O4 0.0316(15) 0.0172(14) 0.0194(13) -0.0023(11) 0.0024(11) -0.0054(12)
N2 0.0161(17) 0.046(2) 0.0190(16) 0.0100(16) 0.0019(14) -0.0051(16)
C1' 0.020(2) 0.036(2) 0.023(2) -0.0052(18) 0.0000(16) 0.0013(18)
C2' 0.023(2) 0.024(2) 0.0224(18) 0.0021(17) -0.0019(16) -0.0003(18)
C3' 0.0160(17) 0.0251(19) 0.0166(17) 0.0012(15) -0.0030(15) -0.0006(15)
C4' 0.0166(18) 0.0221(19) 0.0239(19) -0.0010(16) -0.0043(16) 0.0023(16)
C5' 0.020(2) 0.026(2) 0.027(2) 0.0095(17) -0.0043(17) -0.0039(17)
C6' 0.0191(18) 0.0186(18) 0.0223(17) 0.0019(14) -0.0010(15) -0.0006(16)
C7' 0.0224(19) 0.0182(18) 0.0224(18) 0.0027(14) -0.0028(16) 0.0013(16)
C8' 0.0180(18) 0.0198(19) 0.0190(17) 0.0029(15) -0.0015(14) 0.0039(15)
C9' 0.0205(19) 0.0176(18) 0.0228(18) 0.0037(15) -0.0001(15) -0.0013(16)
C10' 0.0192(18) 0.0166(18) 0.0192(17) 0.0010(14) 0.0032(14) 0.0021(15)
C11' 0.0182(18) 0.0183(18) 0.0165(17) 0.0015(14) 0.0053(14) -0.0023(15)
C12' 0.0189(18) 0.0149(18) 0.0186(17) 0.0002(14) 0.0000(15) 0.0005(15)
C13' 0.0189(18) 0.0213(19) 0.0146(16) -0.0016(14) 0.0005(14) 0.0018(16)
C14' 0.031(2) 0.025(2) 0.0172(18) -0.0038(16) 0.0062(16) -0.0026(18)
C15' 0.026(2) 0.0179(19) 0.027(2) -0.0067(16) -0.0015(17) 0.0004(16)

loop_
_atom_type_symbol
_atom_type_description
_atom_type_scat_dispersion_real
_atom_type_scat_dispersion_imag
_atom_type_scat_source
C C 0.0033 0.0016 'International Tables Vol C Tables 4.2.6.8 and 6.1.1.4'
H H 0.0000 0.0000 'International Tables Vol C Tables 4.2.6.8 and 6.1.1.4'
N N 0.0061 0.0033 'International Tables Vol C Tables 4.2.6.8 and 6.1.1.4'
O O 0.0106 0.0060 'International Tables Vol C Tables 4.2.6.8 and 6.1.1.4'
Cl Cl 0.1484 0.1585 'International Tables Vol C Tables 4.2.6.8 and 6.1.1.4'

loop_
_geom_angle_atom_site_label_1
_geom_angle_atom_site_label_2
_geom_angle_atom_site_label_3
_geom_angle
_geom_angle_site_symmetry_1
_geom_angle_site_symmetry_3
_geom_angle_publ_flag
C11 O1 C14 116.8(3) . . ?
C12 O2 C15 116.3(3) . . ?
C5 N1 C1 120.9(3) . . ?
N1 C1 C2 120.7(4) . . ?
C1 C2 C3 120.0(4) . . ?
C2 C3 C4 117.4(3) . . ?
C2 C3 C6 118.7(3) . . ?
C4 C3 C6 123.8(3) . . ?
C5 C4 C3 119.8(4) . . ?
N1 C5 C4 121.1(4) . . ?
C7 C6 C3 125.8(3) . . ?
C6 C7 C8 125.2(3) . . ?
C9 C8 C13 118.4(3) . . ?
C9 C8 C7 120.3(3) . . ?
C13 C8 C7 121.3(3) . . ?
C8 C9 C10 121.1(4) . . ?
C11 C10 C9 120.2(3) . . ?
O1 C11 C10 124.9(3) . . ?
O1 C11 C12 115.3(3) . . ?
C10 C11 C12 119.8(3) . . ?
O2 C12 C13 124.3(3) . . ?
O2 C12 C11 115.8(3) . . ?
C13 C12 C11 119.9(3) . . ?
C12 C13 C8 120.6(3) . . ?
C11' O3 C14' 116.0(3) . . ?
C12' O4 C15' 116.0(3) . . ?
C1' N2 C5' 122.0(4) . . ?
N2 C1' C2' 119.7(4) . . ?
C1' C2' C3' 120.9(4) . . ?
C2' C3' C4' 117.5(4) . . ?
C2' C3' C6' 118.6(4) . . ?
C4' C3' C6' 123.8(4) . . ?
C5' C4' C3' 119.8(4) . . ?
N2 C5' C4' 120.0(4) . . ?
C7' C6' C3' 125.3(4) . . ?
C6' C7' C8' 125.8(4) . . ?
C9' C8' C13' 118.5(3) . . ?
C9' C8' C7' 119.3(3) . . ?
C13' C8' C7' 122.1(3) . . ?
C8' C9' C10' 121.1(4) . . ?
C9' C10' C11' 120.4(4) . . ?
O3 C11' C10' 124.3(3) . . ?
O3 C11' C12' 116.3(3) . . ?
C10' C11' C12' 119.4(3) . . ?
O4 C12' C13' 124.8(3) . . ?
O4 C12' C11' 115.3(3) . . ?
C13' C12' C11' 119.9(3) . . ?
C12' C13' C8' 120.7(3) . . ?

loop_
_geom_bond_atom_site_label_1
_geom_bond_atom_site_label_2
_geom_bond_distance
_geom_bond_site_symmetry_2
_geom_bond_publ_flag
O1 C11 1.368(4) . ?
O1 C14 1.444(4) . ?
O2 C12 1.365(4) . ?
O2 C15 1.433(4) . ?
N1 C5 1.343(5) . ?
N1 C1 1.344(5) . ?
C1 C2 1.375(5) . ?
C2 C3 1.405(5) . ?
C3 C4 1.407(5) . ?
C3 C6 1.454(5) . ?
C4 C5 1.370(5) . ?
C6 C7 1.335(5) . ?
C7 C8 1.460(5) . ?
C8 C9 1.391(5) . ?
C8 C13 1.413(5) . ?
C9 C10 1.398(5) . ?
C10 C11 1.378(6) . ?
C11 C12 1.411(5) . ?
C12 C13 1.386(5) . ?
O3 C11' 1.359(4) . ?
O3 C14' 1.438(4) . ?
O4 C12' 1.369(5) . ?
O4 C15' 1.430(5) . ?
N2 C1' 1.342(6) . ?
N2 C5' 1.342(6) . ?
C1' C2' 1.362(6) . ?
C2' C3' 1.392(5) . ?
C3' C4' 1.403(5) . ?
C3' C6' 1.465(5) . ?
C4' C5' 1.374(6) . ?
C6' C7' 1.331(5) . ?
C7' C8' 1.447(5) . ?
C8' C9' 1.384(5) . ?
C8' C13' 1.417(5) . ?
C9' C10' 1.387(5) . ?
C10' C11' 1.390(5) . ?
C11' C12' 1.408(5) . ?
C12' C13' 1.380(5) . ?

loop_
_geom_hbond_atom_site_label_D
_geom_hbond_atom_site_label_H
_geom_hbond_atom_site_label_A
_geom_hbond_distance_DH
_geom_hbond_distance_HA
_geom_hbond_distance_DA
_geom_hbond_angle_DHA
_geom_hbond_site_symmetry_A
O1W H1WA Cl2 0.89(3) 2.44(6) 3.124(4) 134(7) .
O1W H1WB Cl1 0.90(3) 2.17(4) 3.059(4) 169(7) .
O2W H2WA Cl2 0.90(3) 2.42(3) 3.309(3) 171(5) .
O2W H2WB Cl1 0.89(3) 2.35(3) 3.240(3) 173(6) 1_455
N1 H1 O1W 0.95(6) 1.75(6) 2.689(5) 168(5) .
N2 H2 Cl2 0.85(5) 2.45(5) 3.136(4) 139(5) .
